data_4115547
loop_
_publ_author_name
'Bo Liang'
'David J. Richard'
'Padma S. Portonovo'
'Madeleine M. Joulli\'e'

_publ_section_title
;
 Total Syntheses and Biological Investigations of Tamandarins A and B and
 Tamandarin A Analogs
;
_journal_name_full 'Journal of the American Chemical Society'
_journal_page_first 4469
_journal_page_last 4474
_journal_paper_doi 10.1021/ja010222c
_journal_volume 123
_journal_year 2001
_chemical_formula_sum 'C16 H23 N O5'
_chemical_formula_weight 309.35
_chemical_name_systematic
; 
 ? 
;
_space_group_IT_number 19
_symmetry_cell_setting orthorhombic
_symmetry_Int_Tables_number 19
_symmetry_space_group_name_Hall 'P 2ac 2ab'
_symmetry_space_group_name_H-M 'P 21 21 21'
_atom_sites_solution_hydrogens geom
_atom_sites_solution_primary direct
_atom_sites_solution_secondary difmap
_audit_creation_method SHELXL
_cell_angle_alpha 90.00
_cell_angle_beta 90.00
_cell_angle_gamma 90.00
_cell_formula_units_Z 4
_cell_length_a 12.7757(3)
_cell_length_b 22.5429(5)
_cell_length_c 5.7753(1)
_cell_measurement_temperature 293(2)
_cell_volume 1663.29(6)
_computing_structure_refinement 'SHELXL-93 (Sheldrick, 1993)'
_computing_structure_solution 'SHELXS-86 (Sheldrick, 1990)'
_diffrn_ambient_temperature 293(2)
_diffrn_radiation_monochromator graphite
_diffrn_radiation_source 'fine-focus sealed tube'
_diffrn_radiation_type MoK\a
_diffrn_radiation_wavelength 0.71069
_diffrn_reflns_av_R_equivalents 0.0351
_diffrn_reflns_av_sigmaI/netI 0.0292
_diffrn_reflns_limit_h_max 15
_diffrn_reflns_limit_h_min -15
_diffrn_reflns_limit_k_max 26
_diffrn_reflns_limit_k_min -27
_diffrn_reflns_limit_l_max 6
_diffrn_reflns_limit_l_min -6
_diffrn_reflns_number 9243
_diffrn_reflns_theta_max 25.35
_diffrn_reflns_theta_min 3.14
_exptl_absorpt_coefficient_mu 0.091
_exptl_crystal_density_diffrn 1.235
_exptl_crystal_F_000 664
_exptl_crystal_size_max 0.42
_exptl_crystal_size_mid 0.12
_exptl_crystal_size_min 0.04
_refine_diff_density_max 0.277
_refine_diff_density_min -0.162
_refine_diff_density_rms 0.039
_refine_ls_abs_structure_details 'Flack H D (1983), Acta Cryst. A39, 876-881'
_refine_ls_abs_structure_Flack -0.78(139)
_refine_ls_extinction_coef 0.0242(26)
_refine_ls_extinction_expression Fc^*^=kFc[1+0.001xFc^2^\l^3^/sin(2\q)]^-1/4^
_refine_ls_extinction_method SHELXL
_refine_ls_goodness_of_fit_all 1.163
_refine_ls_goodness_of_fit_obs 1.168
_refine_ls_matrix_type full
_refine_ls_number_parameters 204
_refine_ls_number_reflns 2985
_refine_ls_number_restraints 0
_refine_ls_restrained_S_all 1.163
_refine_ls_restrained_S_obs 1.168
_refine_ls_R_factor_all 0.0510
_refine_ls_R_factor_obs 0.0456
_refine_ls_shift/esd_max 0.001
_refine_ls_shift/esd_mean 0.000
_refine_ls_structure_factor_coef Fsqd
_refine_ls_weighting_details 'w=1/[\s^2^(Fo^2^)+(0.0450P)^2^+0.3474P] where P=(Fo^2^+2Fc^2^)/3'
_refine_ls_weighting_scheme calc
_refine_ls_wR_factor_all 0.1078
_refine_ls_wR_factor_obs 0.1038
_reflns_number_observed 2757
_reflns_number_total 2985
_reflns_observed_criterion >2sigma(I)
_cod_data_source_file ja010222c_2.cif
_cod_data_source_block shelxl
_cod_depositor_comments
;
The following automatic conversions were performed:

'_refine_ls_weighting_scheme' value 'calc
w=1/[\s^2^(Fo^2^)+(0.0450P)^2^+0.3474P] where P=(Fo^2^+2Fc^2^)/3' was
changed to 'calc'. New tag '_refine_ls_weighting_details' was
created. The value of the new tag was set to
'w=1/[\s^2^(Fo^2^)+(0.0450P)^2^+0.3474P] where P=(Fo^2^+2Fc^2^)/3'.

Automatic conversion script
Id: cif_fix_values 3143 2015-03-26 13:38:13Z robertas 
;
_cod_original_sg_symbol_H-M 'P 21 21 21 '
_cod_database_code 4115547

loop_
_symmetry_equiv_pos_as_xyz
'x, y, z'
'-x+1/2, -y, z+1/2'
'x+1/2, -y+1/2, -z'
'-x, y+1/2, -z+1/2'

loop_
_atom_site_aniso_label
_atom_site_aniso_U_11
_atom_site_aniso_U_22
_atom_site_aniso_U_33
_atom_site_aniso_U_23
_atom_site_aniso_U_13
_atom_site_aniso_U_12
C1 0.0468(14) 0.0494(14) 0.0484(14) -0.0037(12) 0.0049(12) 0.0044(11)
C2 0.0413(12) 0.0338(11) 0.0339(11) -0.0023(9) 0.0051(10) -0.0037(9)
C3 0.0473(13) 0.0298(10) 0.0296(11) -0.0030(10) 0.0032(11) -0.0036(9)
C4 0.0446(13) 0.0338(12) 0.0398(12) 0.0020(10) 0.0023(10) 0.0015(10)
C5 0.0363(11) 0.0342(11) 0.0414(13) 0.0035(10) -0.0009(10) -0.0007(9)
C6 0.044(2) 0.073(2) 0.111(3) 0.011(2) -0.008(2) 0.0002(14)
C7 0.063(2) 0.0427(14) 0.078(2) 0.0065(14) -0.005(2) 0.0053(12)
C8 0.0364(11) 0.0342(11) 0.0328(11) 0.0023(10) -0.0028(9) -0.0021(9)
C9 0.0496(14) 0.0364(12) 0.0432(13) -0.0055(10) -0.0088(11) -0.0061(10)
C10 0.0447(13) 0.0329(12) 0.0390(13) -0.0044(10) -0.0042(10) -0.0085(9)
C11 0.0546(15) 0.0478(14) 0.0420(13) -0.0009(13) -0.0031(12) -0.0037(11)
C12 0.068(2) 0.0470(14) 0.059(2) 0.0048(14) -0.009(2) 0.0058(14)
C13 0.0533(15) 0.052(2) 0.077(2) -0.0168(15) -0.0075(15) 0.0061(13)
C14 0.0477(15) 0.061(2) 0.055(2) -0.0148(14) 0.0052(13) -0.0083(13)
C15 0.0490(14) 0.0477(14) 0.0424(13) -0.0035(12) 0.0009(12) -0.0121(11)
C16 0.056(2) 0.0411(13) 0.052(2) -0.0033(11) 0.0086(12) 0.0078(12)
N1 0.0437(10) 0.0324(9) 0.0342(10) 0.0002(8) 0.0038(8) -0.0082(8)
O1 0.0635(11) 0.0435(9) 0.0392(9) 0.0021(8) 0.0043(8) -0.0201(8)
O2 0.0571(10) 0.0343(8) 0.0341(8) -0.0025(7) 0.0002(7) -0.0084(7)
O3 0.0615(11) 0.0367(9) 0.0552(11) 0.0021(8) 0.0170(9) -0.0081(8)
O4 0.0521(10) 0.0291(8) 0.0501(10) 0.0017(7) 0.0081(8) 0.0020(7)
O5 0.0654(11) 0.0349(8) 0.0362(9) -0.0050(7) 0.0050(9) -0.0072(8)

loop_
_atom_site_label
_atom_site_type_symbol
_atom_site_fract_x
_atom_site_fract_y
_atom_site_fract_z
_atom_site_U_iso_or_equiv
_atom_site_thermal_displace_type
_atom_site_occupancy
_atom_site_calc_flag
_atom_site_refinement_flags
C1 C 0.4651(2) 0.48887(11) 0.6053(5) 0.0482(6) Uani 1 d .
H1 H 0.4484(2) 0.50293(11) 0.7615(5) 0.064 Uiso 1 calc R
C2 C 0.5371(2) 0.43448(10) 0.6325(4) 0.0363(5) Uani 1 d .
H2 H 0.5007(2) 0.40639(10) 0.7340(4) 0.048 Uiso 1 calc R
C3 C 0.6420(2) 0.44889(9) 0.7479(4) 0.0356(5) Uani 1 d .
H3 H 0.6789(2) 0.47904(9) 0.6569(4) 0.047 Uiso 1 calc R
C4 C 0.7114(2) 0.39404(10) 0.7736(4) 0.0394(5) Uani 1 d .
H4A H 0.7623(2) 0.40125(10) 0.8949(4) 0.052 Uiso 1 calc R
H4B H 0.6682(2) 0.36082(10) 0.8215(4) 0.052 Uiso 1 calc R
C5 C 0.7680(2) 0.37764(10) 0.5561(4) 0.0373(5) Uani 1 d .
C6 C 0.3618(2) 0.4718(2) 0.4906(7) 0.0763(10) Uani 1 d .
H6A H 0.3352(10) 0.4363(7) 0.5608(32) 0.114 Uiso 1 calc R
H6B H 0.3731(4) 0.4651(11) 0.3284(11) 0.114 Uiso 1 calc R
H6C H 0.3121(7) 0.5034(5) 0.5105(39) 0.114 Uiso 1 calc R
C7 C 0.5145(2) 0.54010(12) 0.4777(6) 0.0612(8) Uani 1 d .
H7A H 0.5763(10) 0.5527(6) 0.5586(22) 0.092 Uiso 1 calc R
H7B H 0.4657(7) 0.5724(4) 0.4694(34) 0.092 Uiso 1 calc R
H7C H 0.5330(16) 0.5278(3) 0.3240(14) 0.092 Uiso 1 calc R
C8 C 0.5135(2) 0.35046(10) 0.3699(4) 0.0345(5) Uani 1 d .
C9 C 0.4898(2) 0.27754(10) 0.0710(4) 0.0431(6) Uani 1 d .
H9A H 0.4602(2) 0.28107(10) -0.0830(4) 0.057 Uiso 1 calc R
H9B H 0.4345(2) 0.26508(10) 0.1754(4) 0.057 Uiso 1 calc R
C10 C 0.5749(2) 0.23179(10) 0.0693(4) 0.0389(5) Uani 1 d .
C11 C 0.5914(2) 0.19503(11) 0.2575(5) 0.0482(6) Uani 1 d .
H11 H 0.5484(2) 0.19830(11) 0.3869(5) 0.064 Uiso 1 calc R
C12 C 0.6711(2) 0.15343(12) 0.2556(5) 0.0580(7) Uani 1 d .
H12 H 0.6818(2) 0.12912(12) 0.3835(5) 0.077 Uiso 1 calc R
C13 C 0.7349(2) 0.14811(13) 0.0622(6) 0.0608(8) Uani 1 d .
H13 H 0.7886(2) 0.12030(13) 0.0603(6) 0.081 Uiso 1 calc R
C14 C 0.7183(2) 0.18409(13) -0.1265(5) 0.0545(7) Uani 1 d .
H14 H 0.7609(2) 0.18052(13) -0.2563(5) 0.073 Uiso 1 calc R
C15 C 0.6389(2) 0.22541(12) -0.1242(5) 0.0464(6) Uani 1 d .
H15 H 0.6279(2) 0.24929(12) -0.2532(5) 0.062 Uiso 1 calc R
C16 C 0.8236(2) 0.29895(11) 0.3154(5) 0.0497(7) Uani 1 d .
H16A H 0.8337(14) 0.2568(2) 0.3250(16) 0.075 Uiso 1 calc R
H16B H 0.8904(7) 0.3183(7) 0.3060(19) 0.075 Uiso 1 calc R
H16C H 0.7832(7) 0.3082(8) 0.1799(5) 0.075 Uiso 1 calc R
N1 N 0.55480(15) 0.40417(8) 0.4122(3) 0.0368(4) Uani 1 d .
H1A H 0.59240(15) 0.42104(8) 0.3077(3) 0.049 Uiso 1 calc R
O1 O 0.46937(15) 0.31885(7) 0.5076(3) 0.0487(4) Uani 1 d .
O2 O 0.53017(14) 0.33491(7) 0.1447(3) 0.0418(4) Uani 1 d .
O3 O 0.81281(15) 0.41230(7) 0.4294(3) 0.0511(5) Uani 1 d .
O4 O 0.76861(13) 0.31935(6) 0.5190(3) 0.0438(4) Uani 1 d .
O5 O 0.62144(15) 0.47144(7) 0.9762(3) 0.0455(4) Uani 1 d .
H5 H 0.6451(21) 0.5051(5) 0.9875(17) 0.068 Uiso 1 calc R

loop_
_atom_type_symbol
_atom_type_description
_atom_type_scat_dispersion_real
_atom_type_scat_dispersion_imag
_atom_type_scat_source
C C 0.0033 0.0016 'International Tables Vol C Tables 4.2.6.8 and 6.1.1.4'
H H 0.0000 0.0000 'International Tables Vol C Tables 4.2.6.8 and 6.1.1.4'
N N 0.0061 0.0033 'International Tables Vol C Tables 4.2.6.8 and 6.1.1.4'
O O 0.0106 0.0060 'International Tables Vol C Tables 4.2.6.8 and 6.1.1.4'

loop_
_geom_angle_atom_site_label_1
_geom_angle_atom_site_label_2
_geom_angle_atom_site_label_3
_geom_angle
C7 C1 C6 110.1(2)
C7 C1 C2 114.2(2)
C6 C1 C2 111.1(2)
N1 C2 C3 110.0(2)
N1 C2 C1 112.0(2)
C3 C2 C1 113.5(2)
O5 C3 C4 107.6(2)
O5 C3 C2 108.3(2)
C4 C3 C2 112.2(2)
C5 C4 C3 113.5(2)
O3 C5 O4 122.4(2)
O3 C5 C4 125.1(2)
O4 C5 C4 112.5(2)
O1 C8 N1 126.6(2)
O1 C8 O2 123.3(2)
N1 C8 O2 110.1(2)
O2 C9 C10 110.9(2)
C11 C10 C15 118.7(2)
C11 C10 C9 121.2(2)
C15 C10 C9 120.2(2)
C10 C11 C12 120.8(3)
C11 C12 C13 119.8(3)
C14 C13 C12 119.8(3)
C13 C14 C15 120.3(3)
C14 C15 C10 120.7(3)
C8 N1 C2 121.2(2)
C8 O2 C9 116.9(2)
C5 O4 C16 116.6(2)

loop_
_geom_bond_atom_site_label_1
_geom_bond_atom_site_label_2
_geom_bond_distance
C1 C7 1.508(4)
C1 C6 1.526(4)
C1 C2 1.541(3)
C2 N1 1.462(3)
C2 C3 1.532(3)
C3 O5 1.438(3)
C3 C4 1.528(3)
C4 C5 1.496(3)
C5 O3 1.214(3)
C5 O4 1.331(3)
C8 O1 1.207(3)
C8 N1 1.343(3)
C8 O2 1.364(3)
C9 O2 1.456(3)
C9 C10 1.498(3)
C10 C11 1.383(3)
C10 C15 1.392(3)
C11 C12 1.384(4)
C12 C13 1.388(4)
C13 C14 1.375(4)
C14 C15 1.377(4)
C16 O4 1.445(3)
